data_4033033
loop_
_publ_author_name
'Ganley, Jacob M.'
'Waller, David L.'

_publ_section_title
;
 Synthesis of Furo[2,3-c]pyridazines via Tandem Transition-Metal
 Catalysis.
;
_journal_issue 23
_journal_name_full 'The Journal of organic chemistry'
_journal_page_first 12740
_journal_page_last 12745
_journal_paper_doi 10.1021/acs.joc.7b01819
_journal_volume 82
_journal_year 2017
_chemical_formula_moiety 'C15 H15 N3 O2'
_chemical_formula_sum 'C15 H15 N3 O2'
_chemical_formula_weight 269.30
_chemical_name_systematic 2-(4-(benzylamino)furo[2,3-c]pyridazin-6-yl)ethan-1-ol
_space_group_crystal_system triclinic
_space_group_IT_number 2
_space_group_name_Hall '-P 1'
_space_group_name_H-M_alt 'P -1'
_symmetry_space_group_name_Hall '-P 1'
_symmetry_space_group_name_H-M 'P -1'
_atom_sites_solution_hydrogens mixed
_atom_sites_solution_primary direct
_atom_sites_solution_secondary difmap
_audit_creation_method SHELXL-2014/7
_cell_angle_alpha 84.8700(10)
_cell_angle_beta 86.9940(10)
_cell_angle_gamma 86.5490(10)
_cell_formula_units_Z 4
_cell_length_a 10.2518(3)
_cell_length_b 11.0190(3)
_cell_length_c 11.4871(3)
_cell_measurement_reflns_used 9764
_cell_measurement_temperature 100(2)
_cell_measurement_theta_max 66.62
_cell_measurement_theta_min 3.87
_cell_volume 1288.65(6)
_computing_cell_refinement 'Bruker SAINT'
_computing_data_collection 'Bruker APEX2'
_computing_data_reduction 'Bruker SAINT'
_computing_molecular_graphics 'Bruker SHELXTL'
_computing_publication_material 'Bruker SHELXTL'
_computing_structure_refinement 'SHELXL-2014/7 (Sheldrick, 2014)'
_computing_structure_solution 'SHELXS-97 (Sheldrick 2008)'
_diffrn_ambient_temperature 100(2)
_diffrn_measured_fraction_theta_full 0.986
_diffrn_measured_fraction_theta_max 0.986
_diffrn_measurement_device_type 'Bruker APEX-II CCD'
_diffrn_measurement_method '\f and \w scans'
_diffrn_radiation_type CuK\a
_diffrn_radiation_wavelength 1.54178
_diffrn_reflns_av_R_equivalents 0.0359
_diffrn_reflns_av_unetI/netI 0.0345
_diffrn_reflns_Laue_measured_fraction_full 0.986
_diffrn_reflns_Laue_measured_fraction_max 0.986
_diffrn_reflns_limit_h_max 12
_diffrn_reflns_limit_h_min -12
_diffrn_reflns_limit_k_max 13
_diffrn_reflns_limit_k_min -11
_diffrn_reflns_limit_l_max 13
_diffrn_reflns_limit_l_min -13
_diffrn_reflns_number 13518
_diffrn_reflns_point_group_measured_fraction_full 0.986
_diffrn_reflns_point_group_measured_fraction_max 0.986
_diffrn_reflns_theta_full 66.616
_diffrn_reflns_theta_max 66.616
_diffrn_reflns_theta_min 3.868
_diffrn_source 'sealed-tube microsource X-ray generator'
_exptl_absorpt_coefficient_mu 0.771
_exptl_absorpt_correction_T_max 0.977
_exptl_absorpt_correction_T_min 0.914
_exptl_absorpt_correction_type multi-scan
_exptl_absorpt_process_details
; 
(SADABS; Sheldrick, 2003) 
;
_exptl_crystal_colour 'pale brown'
_exptl_crystal_density_diffrn 1.388
_exptl_crystal_description rod
_exptl_crystal_F_000 568
_exptl_crystal_size_max 0.140
_exptl_crystal_size_mid 0.050
_exptl_crystal_size_min 0.030
_refine_diff_density_max 0.203
_refine_diff_density_min -0.242
_refine_diff_density_rms 0.047
_refine_ls_extinction_method none
_refine_ls_goodness_of_fit_ref 1.040
_refine_ls_hydrogen_treatment mixed
_refine_ls_matrix_type full
_refine_ls_number_parameters 373
_refine_ls_number_reflns 4493
_refine_ls_number_restraints 0
_refine_ls_restrained_S_all 1.040
_refine_ls_R_factor_all 0.0414
_refine_ls_R_factor_gt 0.0367
_refine_ls_shift/su_max 0.000
_refine_ls_shift/su_mean 0.000
_refine_ls_structure_factor_coef Fsqd
_refine_ls_weighting_details 'w=1/[\s^2^(Fo^2^)+(0.0346P)^2^+0.6683P] where P=(Fo^2^+2Fc^2^)/3'
_refine_ls_weighting_scheme calc
_refine_ls_wR_factor_gt 0.0886
_refine_ls_wR_factor_ref 0.0920
_reflns_Friedel_coverage 0.000
_reflns_number_gt 4036
_reflns_number_total 4493
_reflns_threshold_expression 'I > 2\s(I)'
_cod_data_source_file jo7b01819_si_001.cif
_cod_data_source_block mdk118
_cod_depositor_comments
;
The following automatic conversions were performed:

'_atom_sites_solution_secondary' value 'diffmap' was changed to
'difmap'.

Automatic conversion script
Id: cif_fix_values 4973 2017-02-22 13:04:09Z antanas 

 Adding full bibliography for 4033033.cif.
;
_cod_database_code 4033033
_shelx_shelxl_version_number 2014/7
_shelx_space_group_comment
; 
The symmetry employed for this shelxl refinement is uniquely defined 
by the following loop, which should always be used as a source of 
symmetry information in preference to the above space-group names. 
They are only intended as comments. 
;
_shelx_estimated_absorpt_t_min 0.900
_shelx_estimated_absorpt_t_max 0.977

loop_
_space_group_symop_operation_xyz
'x, y, z'
'-x, -y, -z'

loop_
_atom_site_label
_atom_site_type_symbol
_atom_site_fract_x
_atom_site_fract_y
_atom_site_fract_z
_atom_site_U_iso_or_equiv
_atom_site_adp_type
_atom_site_occupancy
_atom_site_site_symmetry_order
_atom_site_calc_flag
_atom_site_refinement_flags_posn
_atom_site_refinement_flags_adp
N1 N 0.60985(12) 0.38807(11) 0.25522(10) 0.0185(3) Uani 1 1 d . .
N2 N 0.50743(12) 0.46424(11) 0.28512(10) 0.0195(3) Uani 1 1 d . .
C3 C 0.43009(14) 0.43792(13) 0.37971(12) 0.0185(3) Uani 1 1 d . .
H3A H 0.3598 0.4952 0.3955 0.022 Uiso 1 1 calc R U
C4 C 0.44317(13) 0.33207(13) 0.45898(12) 0.0156(3) Uani 1 1 d . .
C4A C 0.54610(13) 0.25046(13) 0.42598(12) 0.0157(3) Uani 1 1 d . .
C5 C 0.60155(13) 0.13368(13) 0.46897(12) 0.0161(3) Uani 1 1 d . .
H5A H 0.5717 0.0842 0.5359 0.019 Uiso 1 1 calc R U
C6 C 0.70468(14) 0.10790(13) 0.39562(12) 0.0169(3) Uani 1 1 d . .
O7 O 0.72040(9) 0.20131(9) 0.30679(8) 0.0175(2) Uani 1 1 d . .
C7A C 0.62148(13) 0.28748(13) 0.32652(12) 0.0158(3) Uani 1 1 d . .
N8 N 0.36761(12) 0.30912(11) 0.55702(11) 0.0179(3) Uani 1 1 d . .
H8 H 0.3783(16) 0.2380(17) 0.5972(15) 0.021 Uiso 1 1 d . U
C9 C 0.26741(14) 0.39290(13) 0.60407(12) 0.0185(3) Uani 1 1 d . .
H9A H 0.2833 0.4767 0.5697 0.022 Uiso 1 1 calc R U
H9B H 0.2759 0.3913 0.6896 0.022 Uiso 1 1 calc R U
C10 C 0.12901(14) 0.36461(12) 0.58107(12) 0.0168(3) Uani 1 1 d . .
C11 C 0.03042(14) 0.38515(13) 0.66593(13) 0.0195(3) Uani 1 1 d . .
H11A H 0.0515 0.4147 0.7374 0.023 Uiso 1 1 calc R U
C12 C -0.09831(15) 0.36311(14) 0.64767(14) 0.0232(3) Uani 1 1 d . .
H12A H -0.1648 0.3773 0.7065 0.028 Uiso 1 1 calc R U
C13 C -0.12981(15) 0.32030(13) 0.54355(14) 0.0224(3) Uani 1 1 d . .
H13A H -0.2180 0.3058 0.5304 0.027 Uiso 1 1 calc R U
C14 C -0.03223(15) 0.29875(13) 0.45856(13) 0.0227(3) Uani 1 1 d . .
H14A H -0.0537 0.2690 0.3872 0.027 Uiso 1 1 calc R U
C15 C 0.09701(15) 0.32044(13) 0.47725(13) 0.0203(3) Uani 1 1 d . .
H15A H 0.1636 0.3050 0.4189 0.024 Uiso 1 1 calc R U
C16 C 0.80181(14) 0.00259(13) 0.39300(12) 0.0192(3) Uani 1 1 d . .
H16A H 0.7830 -0.0563 0.4612 0.023 Uiso 1 1 calc R U
H16B H 0.8901 0.0318 0.4009 0.023 Uiso 1 1 calc R U
C17 C 0.80223(14) -0.06334(13) 0.28123(12) 0.0191(3) Uani 1 1 d . .
H17A H 0.8219 -0.0052 0.2127 0.023 Uiso 1 1 calc R U
H17B H 0.8720 -0.1296 0.2836 0.023 Uiso 1 1 calc R U
O18 O 0.67948(10) -0.11361(9) 0.26841(9) 0.0206(2) Uani 1 1 d . .
H18 H 0.6432(18) -0.0652(18) 0.2167(17) 0.031 Uiso 1 1 d . U
N1' N 0.41497(12) 0.93530(11) -0.10500(10) 0.0182(3) Uani 1 1 d . .
N2' N 0.51076(12) 0.86595(11) -0.15609(10) 0.0182(3) Uani 1 1 d . .
C3' C 0.56397(14) 0.76697(13) -0.09915(12) 0.0177(3) Uani 1 1 d . .
H3'A H 0.6299 0.7215 -0.1405 0.021 Uiso 1 1 calc R U
C4' C 0.53169(14) 0.72259(13) 0.01782(12) 0.0170(3) Uani 1 1 d . .
C4A' C 0.43268(14) 0.79471(13) 0.07195(12) 0.0170(3) Uani 1 1 d . .
C5' C 0.36508(14) 0.79793(13) 0.18458(12) 0.0189(3) Uani 1 1 d . .
H5'A H 0.3786 0.7425 0.2516 0.023 Uiso 1 1 calc R U
C6' C 0.27859(14) 0.89521(13) 0.17624(12) 0.0191(3) Uani 1 1 d . .
O7' O 0.28553(10) 0.95675(9) 0.06503(8) 0.0187(2) Uani 1 1 d . .
C7A' C 0.38157(13) 0.89491(13) 0.00336(12) 0.0164(3) Uani 1 1 d . .
N8' N 0.59258(12) 0.62205(11) 0.07016(11) 0.0200(3) Uani 1 1 d . .
H8' H 0.5604(17) 0.5894(16) 0.1389(16) 0.024 Uiso 1 1 d . U
C9' C 0.69879(14) 0.55434(13) 0.01081(13) 0.0210(3) Uani 1 1 d . .
H9'A H 0.6676 0.5304 -0.0635 0.025 Uiso 1 1 calc R U
H9'B H 0.7217 0.4786 0.0603 0.025 Uiso 1 1 calc R U
C10' C 0.82137(14) 0.62473(13) -0.01592(12) 0.0196(3) Uani 1 1 d . .
C11' C 0.91083(15) 0.58889(14) -0.10352(13) 0.0231(3) Uani 1 1 d . .
H11B H 0.8923 0.5234 -0.1474 0.028 Uiso 1 1 calc R U
C12' C 1.02663(15) 0.64734(14) -0.12769(13) 0.0248(3) Uani 1 1 d . .
H12B H 1.0871 0.6210 -0.1870 0.030 Uiso 1 1 calc R U
C13' C 1.05413(15) 0.74389(15) -0.06562(14) 0.0269(4) Uani 1 1 d . .
H13B H 1.1333 0.7841 -0.0819 0.032 Uiso 1 1 calc R U
C14' C 0.96497(16) 0.78128(16) 0.02042(14) 0.0291(4) Uani 1 1 d . .
H14B H 0.9830 0.8481 0.0628 0.035 Uiso 1 1 calc R U
C15' C 0.84922(15) 0.72222(15) 0.04562(13) 0.0237(3) Uani 1 1 d . .
H15B H 0.7891 0.7487 0.1051 0.028 Uiso 1 1 calc R U
C16' C 0.17756(14) 0.94788(14) 0.25818(13) 0.0217(3) Uani 1 1 d . .
H16C H 0.1808 0.8992 0.3348 0.026 Uiso 1 1 calc R U
H16D H 0.0902 0.9403 0.2276 0.026 Uiso 1 1 calc R U
C17' C 0.19307(14) 1.08122(14) 0.27696(13) 0.0211(3) Uani 1 1 d . .
H17C H 0.1993 1.1291 0.1999 0.025 Uiso 1 1 calc R U
H17D H 0.1143 1.1129 0.3205 0.025 Uiso 1 1 calc R U
O18' O 0.30514(11) 1.09820(10) 0.33948(9) 0.0236(2) Uani 1 1 d . .
H18' H 0.374(2) 1.0988(17) 0.2862(17) 0.035 Uiso 1 1 d . U

loop_
_atom_site_aniso_label
_atom_site_aniso_U_11
_atom_site_aniso_U_22
_atom_site_aniso_U_33
_atom_site_aniso_U_23
_atom_site_aniso_U_13
_atom_site_aniso_U_12
N1 0.0208(6) 0.0175(6) 0.0173(6) -0.0016(5) 0.0008(5) -0.0030(5)
N2 0.0222(6) 0.0170(6) 0.0193(6) -0.0014(5) -0.0004(5) -0.0027(5)
C3 0.0185(7) 0.0169(7) 0.0202(7) -0.0027(6) -0.0004(6) -0.0010(5)
C4 0.0147(7) 0.0170(7) 0.0161(7) -0.0040(5) -0.0011(5) -0.0044(5)
C4A 0.0167(7) 0.0163(7) 0.0148(7) -0.0025(5) -0.0015(5) -0.0051(5)
C5 0.0171(7) 0.0169(7) 0.0145(6) -0.0004(5) -0.0003(5) -0.0039(5)
C6 0.0189(7) 0.0158(7) 0.0162(7) -0.0005(5) -0.0018(5) -0.0038(5)
O7 0.0182(5) 0.0175(5) 0.0165(5) -0.0013(4) 0.0027(4) -0.0016(4)
C7A 0.0152(7) 0.0168(7) 0.0163(7) -0.0049(5) -0.0001(5) -0.0035(5)
N8 0.0176(6) 0.0165(6) 0.0187(6) 0.0005(5) 0.0032(5) -0.0006(5)
C9 0.0176(7) 0.0203(7) 0.0177(7) -0.0035(6) 0.0024(6) -0.0017(6)
C10 0.0186(7) 0.0124(7) 0.0190(7) 0.0001(5) 0.0006(5) -0.0013(5)
C11 0.0211(8) 0.0167(7) 0.0206(7) -0.0028(6) 0.0014(6) -0.0012(6)
C12 0.0196(8) 0.0207(8) 0.0289(8) -0.0034(6) 0.0046(6) -0.0008(6)
C13 0.0183(7) 0.0165(7) 0.0325(8) 0.0001(6) -0.0033(6) -0.0029(6)
C14 0.0271(8) 0.0194(8) 0.0223(7) -0.0017(6) -0.0050(6) -0.0048(6)
C15 0.0219(8) 0.0203(7) 0.0185(7) -0.0010(6) 0.0017(6) -0.0025(6)
C16 0.0178(7) 0.0201(7) 0.0195(7) -0.0018(6) 0.0005(6) -0.0009(6)
C17 0.0192(7) 0.0183(7) 0.0187(7) -0.0002(6) 0.0039(6) 0.0004(5)
O18 0.0238(6) 0.0188(5) 0.0188(5) 0.0020(4) -0.0022(4) -0.0026(4)
N1' 0.0185(6) 0.0198(6) 0.0164(6) -0.0021(5) -0.0003(5) -0.0016(5)
N2' 0.0187(6) 0.0207(6) 0.0156(6) -0.0025(5) -0.0001(5) -0.0023(5)
C3' 0.0180(7) 0.0185(7) 0.0167(7) -0.0028(5) 0.0017(5) -0.0026(5)
C4' 0.0160(7) 0.0187(7) 0.0166(7) -0.0022(5) 0.0000(5) -0.0050(5)
C4A' 0.0158(7) 0.0193(7) 0.0163(7) -0.0020(5) 0.0005(5) -0.0049(5)
C5' 0.0201(7) 0.0202(7) 0.0162(7) -0.0009(6) 0.0033(6) -0.0040(6)
C6' 0.0209(7) 0.0203(7) 0.0164(7) -0.0011(6) 0.0027(6) -0.0060(6)
O7' 0.0191(5) 0.0191(5) 0.0177(5) -0.0022(4) 0.0022(4) -0.0004(4)
C7A' 0.0155(7) 0.0171(7) 0.0173(7) -0.0045(5) -0.0005(5) -0.0030(5)
N8' 0.0216(6) 0.0193(6) 0.0171(6) 0.0036(5) 0.0061(5) 0.0005(5)
C9' 0.0227(8) 0.0181(7) 0.0213(7) -0.0005(6) 0.0039(6) 0.0014(6)
C10' 0.0202(8) 0.0206(7) 0.0163(7) 0.0036(6) 0.0008(6) 0.0028(6)
C11' 0.0263(8) 0.0206(8) 0.0217(7) -0.0023(6) 0.0039(6) 0.0022(6)
C12' 0.0228(8) 0.0289(8) 0.0205(7) 0.0023(6) 0.0058(6) 0.0037(6)
C13' 0.0207(8) 0.0347(9) 0.0247(8) 0.0029(7) -0.0004(6) -0.0051(6)
C14' 0.0280(9) 0.0374(10) 0.0234(8) -0.0081(7) -0.0010(6) -0.0072(7)
C15' 0.0237(8) 0.0313(9) 0.0159(7) -0.0046(6) 0.0030(6) -0.0001(6)
C16' 0.0187(7) 0.0239(8) 0.0226(7) -0.0043(6) 0.0059(6) -0.0033(6)
C17' 0.0201(7) 0.0239(8) 0.0190(7) -0.0036(6) 0.0028(6) 0.0000(6)
O18' 0.0230(6) 0.0322(6) 0.0160(5) -0.0035(4) 0.0035(4) -0.0072(4)

loop_
_atom_type_symbol
_atom_type_description
_atom_type_scat_dispersion_real
_atom_type_scat_dispersion_imag
_atom_type_scat_source
C C 0.0181 0.0091 'International Tables Vol C Tables 4.2.6.8 and 6.1.1.4'
H H 0.0000 0.0000 'International Tables Vol C Tables 4.2.6.8 and 6.1.1.4'
N N 0.0311 0.0180 'International Tables Vol C Tables 4.2.6.8 and 6.1.1.4'
O O 0.0492 0.0322 'International Tables Vol C Tables 4.2.6.8 and 6.1.1.4'

loop_
_geom_angle_atom_site_label_1
_geom_angle_atom_site_label_2
_geom_angle_atom_site_label_3
_geom_angle
C7A N1 N2 113.52(12)
C3 N2 N1 121.39(12)
N2 C3 C4 125.89(13)
N2 C3 H3A 117.1
C4 C3 H3A 117.1
N8 C4 C4A 121.77(13)
N8 C4 C3 125.23(13)
C4A C4 C3 113.00(12)
C7A C4A C4 116.33(13)
C7A C4A C5 106.35(12)
C4 C4A C5 137.30(13)
C6 C5 C4A 106.40(12)
C6 C5 H5A 126.8
C4A C5 H5A 126.8
C5 C6 O7 111.36(12)
C5 C6 C16 132.73(13)
O7 C6 C16 115.90(12)
C7A O7 C6 105.78(10)
N1 C7A O7 120.10(12)
N1 C7A C4A 129.80(13)
O7 C7A C4A 110.10(12)
C4 N8 C9 125.64(12)
C4 N8 H8 118.6(11)
C9 N8 H8 115.7(11)
N8 C9 C10 114.27(12)
N8 C9 H9A 108.7
C10 C9 H9A 108.7
N8 C9 H9B 108.7
C10 C9 H9B 108.7
H9A C9 H9B 107.6
C15 C10 C11 119.00(13)
C15 C10 C9 122.14(13)
C11 C10 C9 118.86(13)
C12 C11 C10 120.90(14)
C12 C11 H11A 119.5
C10 C11 H11A 119.5
C13 C12 C11 119.84(14)
C13 C12 H12A 120.1
C11 C12 H12A 120.1
C12 C13 C14 119.79(14)
C12 C13 H13A 120.1
C14 C13 H13A 120.1
C13 C14 C15 120.29(14)
C13 C14 H14A 119.9
C15 C14 H14A 119.9
C10 C15 C14 120.18(14)
C10 C15 H15A 119.9
C14 C15 H15A 119.9
C6 C16 C17 113.62(12)
C6 C16 H16A 108.8
C17 C16 H16A 108.8
C6 C16 H16B 108.8
C17 C16 H16B 108.8
H16A C16 H16B 107.7
O18 C17 C16 111.49(11)
O18 C17 H17A 109.3
C16 C17 H17A 109.3
O18 C17 H17B 109.3
C16 C17 H17B 109.3
H17A C17 H17B 108.0
C17 O18 H18 104.2(13)
C7A' N1' N2' 114.01(12)
C3' N2' N1' 121.18(12)
N2' C3' C4' 126.06(13)
N2' C3' H3'A 117.0
C4' C3' H3'A 117.0
N8' C4' C4A' 124.54(13)
N8' C4' C3' 122.31(13)
C4A' C4' C3' 113.15(13)
C7A' C4A' C4' 116.03(13)
C7A' C4A' C5' 105.85(12)
C4' C4A' C5' 138.11(14)
C6' C5' C4A' 106.44(13)
C6' C5' H5'A 126.8
C4A' C5' H5'A 126.8
C5' C6' O7' 111.40(12)
C5' C6' C16' 134.12(14)
O7' C6' C16' 114.46(12)
C7A' O7' C6' 105.75(11)
N1' C7A' O7' 119.91(13)
N1' C7A' C4A' 129.54(13)
O7' C7A' C4A' 110.53(12)
C4' N8' C9' 121.83(12)
C4' N8' H8' 119.6(11)
C9' N8' H8' 118.0(11)
N8' C9' C10' 114.10(12)
N8' C9' H9'A 108.7
C10' C9' H9'A 108.7
N8' C9' H9'B 108.7
C10' C9' H9'B 108.7
H9'A C9' H9'B 107.6
C15' C10' C11' 118.52(14)
C15' C10' C9' 122.40(13)
C11' C10' C9' 119.06(14)
C12' C11' C10' 121.04(15)
C12' C11' H11B 119.5
C10' C11' H11B 119.5
C13' C12' C11' 120.14(14)
C13' C12' H12B 119.9
C11' C12' H12B 119.9
C12' C13' C14' 119.23(15)
C12' C13' H13B 120.4
C14' C13' H13B 120.4
C13' C14' C15' 120.81(15)
C13' C14' H14B 119.6
C15' C14' H14B 119.6
C10' C15' C14' 120.25(14)
C10' C15' H15B 119.9
C14' C15' H15B 119.9
C6' C16' C17' 114.37(12)
C6' C16' H16C 108.7
C17' C16' H16C 108.7
C6' C16' H16D 108.7
C17' C16' H16D 108.7
H16C C16' H16D 107.6
O18' C17' C16' 112.71(12)
O18' C17' H17C 109.0
C16' C17' H17C 109.0
O18' C17' H17D 109.0
C16' C17' H17D 109.0
H17C C17' H17D 107.8
C17' O18' H18' 106.2(12)

loop_
_geom_bond_atom_site_label_1
_geom_bond_atom_site_label_2
_geom_bond_distance
N1 C7A 1.3213(19)
N1 N2 1.3536(17)
N2 C3 1.3321(18)
C3 C4 1.418(2)
C3 H3A 0.9500
C4 N8 1.3466(18)
C4 C4A 1.4038(19)
C4A C7A 1.3896(19)
C4A C5 1.4320(19)
C5 C6 1.350(2)
C5 H5A 0.9500
C6 O7 1.3933(17)
C6 C16 1.484(2)
O7 C7A 1.3710(17)
N8 C9 1.4548(18)
N8 H8 0.877(18)
C9 C10 1.5125(19)
C9 H9A 0.9900
C9 H9B 0.9900
C10 C15 1.390(2)
C10 C11 1.390(2)
C11 C12 1.386(2)
C11 H11A 0.9500
C12 C13 1.385(2)
C12 H12A 0.9500
C13 C14 1.386(2)
C13 H13A 0.9500
C14 C15 1.391(2)
C14 H14A 0.9500
C15 H15A 0.9500
C16 C17 1.5305(19)
C16 H16A 0.9900
C16 H16B 0.9900
C17 O18 1.4248(17)
C17 H17A 0.9900
C17 H17B 0.9900
O18 H18 0.85(2)
N1' C7A' 1.3188(18)
N1' N2' 1.3499(17)
N2' C3' 1.3240(19)
C3' C4' 1.4176(19)
C3' H3'A 0.9500
C4' N8' 1.3474(19)
C4' C4A' 1.405(2)
C4A' C7A' 1.390(2)
C4A' C5' 1.4376(19)
C5' C6' 1.349(2)
C5' H5'A 0.9500
C6' O7' 1.3921(17)
C6' C16' 1.4895(19)
O7' C7A' 1.3667(17)
N8' C9' 1.4568(18)
N8' H8' 0.893(18)
C9' C10' 1.520(2)
C9' H9'A 0.9900
C9' H9'B 0.9900
C10' C15' 1.389(2)
C10' C11' 1.393(2)
C11' C12' 1.388(2)
C11' H11B 0.9500
C12' C13' 1.383(2)
C12' H12B 0.9500
C13' C14' 1.384(2)
C13' H13B 0.9500
C14' C15' 1.392(2)
C14' H14B 0.9500
C15' H15B 0.9500
C16' C17' 1.523(2)
C16' H16C 0.9900
C16' H16D 0.9900
C17' O18' 1.4168(18)
C17' H17C 0.9900
C17' H17D 0.9900
O18' H18' 0.91(2)

loop_
_geom_hbond_atom_site_label_D
_geom_hbond_atom_site_label_H
_geom_hbond_atom_site_label_A
_geom_hbond_distance_DH
_geom_hbond_distance_HA
_geom_hbond_distance_DA
_geom_hbond_angle_DHA
_geom_hbond_site_symmetry_A
N8 H8 O18 0.877(18) 2.058(18) 2.8542(16) 150.4(15) 2_656
O18 H18 N1' 0.85(2) 1.92(2) 2.7611(16) 169.5(18) 2_665
N8' H8' N2 0.893(18) 2.145(19) 3.0120(17) 163.6(15) .
O18' H18' N2' 0.91(2) 1.88(2) 2.7713(16) 164.8(18) 2_675

loop_
_geom_torsion_atom_site_label_1
_geom_torsion_atom_site_label_2
_geom_torsion_atom_site_label_3
_geom_torsion_atom_site_label_4
_geom_torsion
C7A N1 N2 C3 1.46(18)
N1 N2 C3 C4 0.2(2)
N2 C3 C4 N8 177.00(14)
N2 C3 C4 C4A -2.5(2)
N8 C4 C4A C7A -176.56(12)
C3 C4 C4A C7A 2.96(17)
N8 C4 C4A C5 1.7(2)
C3 C4 C4A C5 -178.83(15)
C7A C4A C5 C6 0.35(15)
C4 C4A C5 C6 -177.98(16)
C4A C5 C6 O7 0.11(15)
C4A C5 C6 C16 179.39(14)
C5 C6 O7 C7A -0.52(15)
C16 C6 O7 C7A -179.94(11)
N2 N1 C7A O7 179.61(11)
N2 N1 C7A C4A -0.7(2)
C6 O7 C7A N1 -179.54(12)
C6 O7 C7A C4A 0.74(14)
C4 C4A C7A N1 -1.6(2)
C5 C4A C7A N1 179.63(14)
C4 C4A C7A O7 178.05(11)
C5 C4A C7A O7 -0.68(15)
C4A C4 N8 C9 173.76(13)
C3 C4 N8 C9 -5.7(2)
C4 N8 C9 C10 102.64(16)
N8 C9 C10 C15 -36.52(19)
N8 C9 C10 C11 144.43(13)
C15 C10 C11 C12 -0.5(2)
C9 C10 C11 C12 178.57(13)
C10 C11 C12 C13 -0.2(2)
C11 C12 C13 C14 0.5(2)
C12 C13 C14 C15 -0.3(2)
C11 C10 C15 C14 0.8(2)
C9 C10 C15 C14 -178.28(13)
C13 C14 C15 C10 -0.4(2)
C5 C6 C16 C17 120.28(17)
O7 C6 C16 C17 -60.47(16)
C6 C16 C17 O18 -61.85(16)
C7A' N1' N2' C3' -0.13(18)
N1' N2' C3' C4' -1.0(2)
N2' C3' C4' N8' -178.66(14)
N2' C3' C4' C4A' 0.5(2)
N8' C4' C4A' C7A' -179.88(13)
C3' C4' C4A' C7A' 0.95(18)
N8' C4' C4A' C5' 1.5(3)
C3' C4' C4A' C5' -177.64(16)
C7A' C4A' C5' C6' 1.16(16)
C4' C4A' C5' C6' 179.85(16)
C4A' C5' C6' O7' -0.31(16)
C4A' C5' C6' C16' 178.11(16)
C5' C6' O7' C7A' -0.69(15)
C16' C6' O7' C7A' -179.44(12)
N2' N1' C7A' O7' -179.93(11)
N2' N1' C7A' C4A' 1.9(2)
C6' O7' C7A' N1' -177.05(12)
C6' O7' C7A' C4A' 1.45(15)
C4' C4A' C7A' N1' -2.3(2)
C5' C4A' C7A' N1' 176.68(14)
C4' C4A' C7A' O7' 179.33(11)
C5' C4A' C7A' O7' -1.64(15)
C4A' C4' N8' C9' -177.14(13)
C3' C4' N8' C9' 1.9(2)
C4' N8' C9' C10' 65.70(18)
N8' C9' C10' C15' 22.5(2)
N8' C9' C10' C11' -158.90(13)
C15' C10' C11' C12' 1.3(2)
C9' C10' C11' C12' -177.35(14)
C10' C11' C12' C13' -0.9(2)
C11' C12' C13' C14' -0.1(2)
C12' C13' C14' C15' 0.6(3)
C11' C10' C15' C14' -0.7(2)
C9' C10' C15' C14' 177.87(14)
C13' C14' C15' C10' -0.2(3)
C5' C6' C16' C17' 124.04(18)
O7' C6' C16' C17' -57.58(17)
C6' C16' C17' O18' -68.76(16)
